data_2202558
loop_
_publ_author_name
'Ocak, Nazan'
'Kahveci, Bahattin'
'\,Sa\,smaz, Selami'
'A\<gar, Erbil'
'Erd\"onmez, Ahmet'

_publ_section_title 4-(<i>m</i>-Chlorobenzylamino)-3-methyl-4,5-dihydro-1<i>H</i>-1,2,4-triazol-5-one
_journal_issue 8
_journal_name_full 'Acta Crystallographica Section E'
_journal_page_first o1137
_journal_page_last o1138
_journal_paper_doi 10.1107/S1600536803015058
_journal_volume 59
_journal_year 2003
_chemical_formula_iupac 'C10 H11 Cl N4 O'
_chemical_formula_moiety 'C10 H11 Cl N4 O'
_chemical_formula_sum 'C10 H11 Cl N4 O'
_chemical_formula_weight 238.68
_chemical_name_systematic ?
_space_group_IT_number 14
_symmetry_cell_setting monoclinic
_symmetry_space_group_name_Hall '-P 2ybc'
_symmetry_space_group_name_H-M 'P 1 21/c 1'
_atom_sites_solution_hydrogens geom
_atom_sites_solution_primary direct
_atom_sites_solution_secondary difmap
_cell_angle_alpha 90.00
_cell_angle_beta 114.963(7)
_cell_angle_gamma 90.00
_cell_formula_units_Z 4
_cell_length_a 14.3423(15)
_cell_length_b 5.8708(3)
_cell_length_c 15.2730(14)
_cell_measurement_reflns_used 14391
_cell_measurement_temperature 293(2)
_cell_measurement_theta_max 29.30
_cell_measurement_theta_min 1.71
_cell_volume 1165.86(19)
_computing_cell_refinement X-AREA
_computing_data_collection 'X-AREA (Stoe & Cie, 2002)'
_computing_data_reduction 'X-RED (Stoe & Cie, 2002)'
_computing_molecular_graphics 'ORTEPIII (Burnett & Johnson, 1996)'
_computing_publication_material 'WinGX (Farrugia, 1999), PARST (Nardelli, 1995) and PLATON (Spek, 1997)'
_computing_structure_refinement 'SHELXL97 (Sheldrick, 1997)'
_computing_structure_solution 'SHELXS97 (Sheldrick, 1997)'
_diffrn_ambient_temperature 293(2)
_diffrn_detector_area_resol_mean 6.67
_diffrn_measured_fraction_theta_full 0.994
_diffrn_measured_fraction_theta_max 0.994
_diffrn_measurement_device_type 'Stoe IPDS-II'
_diffrn_measurement_method 'rotation method'
_diffrn_radiation_monochromator graphite
_diffrn_radiation_source 'fine-focus sealed tube'
_diffrn_radiation_type MoK\a
_diffrn_radiation_wavelength 0.71073
_diffrn_reflns_av_R_equivalents 0.0000
_diffrn_reflns_av_sigmaI/netI 0.0301
_diffrn_reflns_limit_h_max 17
_diffrn_reflns_limit_h_min -19
_diffrn_reflns_limit_k_max 8
_diffrn_reflns_limit_k_min 0
_diffrn_reflns_limit_l_max 20
_diffrn_reflns_limit_l_min 0
_diffrn_reflns_number 3218
_diffrn_reflns_theta_full 29.44
_diffrn_reflns_theta_max 29.44
_diffrn_reflns_theta_min 2.69
_exptl_absorpt_coefficient_mu 0.312
_exptl_absorpt_correction_T_max 0.9232
_exptl_absorpt_correction_T_min 0.8394
_exptl_absorpt_correction_type integration
_exptl_absorpt_process_details '(X-RED; Stoe & Cie, 2002)'
_exptl_crystal_colour colourless
_exptl_crystal_density_diffrn 1.360
_exptl_crystal_density_method 'not measured'
_exptl_crystal_description prismatic
_exptl_crystal_F_000 496
_exptl_crystal_size_max 0.600
_exptl_crystal_size_mid 0.460
_exptl_crystal_size_min 0.280
_refine_diff_density_max 0.510
_refine_diff_density_min -0.426
_refine_ls_extinction_method none
_refine_ls_goodness_of_fit_ref 0.856
_refine_ls_hydrogen_treatment constr
_refine_ls_matrix_type full
_refine_ls_number_parameters 145
_refine_ls_number_reflns 3218
_refine_ls_number_restraints 0
_refine_ls_restrained_S_all 0.856
_refine_ls_R_factor_all 0.1004
_refine_ls_R_factor_gt 0.0625
_refine_ls_shift/su_max <0.001
_refine_ls_shift/su_mean 0.000
_refine_ls_structure_factor_coef Fsqd
_refine_ls_weighting_details 'calc w = 1/[\s^2^(Fo^2^)+(0.1356P)^2^] where P = (Fo^2^+2Fc^2^)/3'
_refine_ls_weighting_scheme calc
_refine_ls_wR_factor_gt 0.1899
_refine_ls_wR_factor_ref 0.2053
_reflns_number_gt 1519
_reflns_number_total 3218
_reflns_threshold_expression I>2sigma(I)
_cod_data_source_file cv6206.cif
_cod_data_source_block I
_cod_original_cell_volume 1165.86(17)
_cod_original_sg_symbol_H-M 'P 21/c'
_cod_database_code 2202558
_cod_database_fobs_code 2202558

loop_
_symmetry_equiv_pos_as_xyz
'x, y, z'
'-x, y+1/2, -z+1/2'
'-x, -y, -z'
'x, -y-1/2, z-1/2'

loop_
_atom_site_label
_atom_site_fract_x
_atom_site_fract_y
_atom_site_fract_z
_atom_site_U_iso_or_equiv
_atom_site_adp_type
_atom_site_calc_flag
_atom_site_refinement_flags
_atom_site_occupancy
_atom_site_disorder_assembly
_atom_site_disorder_group
_atom_site_type_symbol
C3 0.8370(4) 0.0088(8) 0.8114(4) 0.1042(13) Uani d . 1 . . C
H3 0.8882 -0.0928 0.8149 0.125 Uiso calc R 1 . . H
C4 0.8617(3) 0.1920(7) 0.8764(3) 0.0935(11) Uani d . 1 . . C
H4 0.9288 0.2121 0.9226 0.112 Uiso calc R 1 . . H
O1 0.96137(14) 0.4083(3) 1.16108(13) 0.0729(5) Uani d . 1 . . O
C2 0.7405(4) -0.0218(6) 0.7443(3) 0.0943(11) Uani d . 1 . . C
H2 0.7249 -0.1444 0.7020 0.113 Uiso calc R 1 . . H
C7 0.8070(3) 0.5315(5) 0.9425(2) 0.0869(10) Uani d . 1 . . C
H7A 0.8807 0.5448 0.9804 0.104 Uiso calc R 1 . . H
H7B 0.7824 0.6739 0.9084 0.104 Uiso calc R 1 . . H
C10 0.89134(17) 0.2665(4) 1.13455(14) 0.0510(5) Uani d . 1 . . C
C5 0.7855(2) 0.3420(5) 0.87106(18) 0.0658(7) Uani d . 1 . . C
N3 0.88941(15) 0.0553(3) 1.16510(13) 0.0572(5) Uani d . 1 . . N
H3A 0.9416 -0.0103 1.2095 0.069 Uiso calc R 1 . . H
C1 0.6664(3) 0.1265(5) 0.73876(19) 0.0751(8) Uani d . 1 . . C
C6 0.6870(2) 0.3086(5) 0.80052(18) 0.0664(7) Uani d . 1 . . C
H6 0.6348 0.4095 0.7949 0.080 Uiso calc R 1 . . H
N2 0.79365(13) 0.2948(3) 1.06236(12) 0.0463(4) Uani d . 1 . . N
N1 0.75691(18) 0.4909(3) 1.00719(13) 0.0641(6) Uani d . 1 . . N
H1 0.7103 0.5779 1.0107 0.077 Uiso calc R 1 . . H
N4 0.79494(16) -0.0470(3) 1.11810(14) 0.0587(5) Uani d . 1 . . N
C8 0.73907(17) 0.1019(3) 1.05554(15) 0.0479(5) Uani d . 1 . . C
Cl1 0.54065(9) 0.0838(2) 0.65249(7) 0.1302(5) Uani d . 1 . . Cl
C9 0.6299(2) 0.0695(5) 0.9878(2) 0.0744(8) Uani d . 1 . . C
H9A 0.6051 0.2038 0.9491 0.112 Uiso calc R 1 . . H
H9B 0.5899 0.0423 1.0238 0.112 Uiso calc R 1 . . H
H9C 0.6240 -0.0587 0.9468 0.112 Uiso calc R 1 . . H

loop_
_atom_site_aniso_label
_atom_site_aniso_U_11
_atom_site_aniso_U_22
_atom_site_aniso_U_33
_atom_site_aniso_U_12
_atom_site_aniso_U_13
_atom_site_aniso_U_23
C3 0.120(3) 0.104(3) 0.129(3) 0.030(3) 0.092(3) 0.034(3)
C4 0.0710(18) 0.116(3) 0.099(2) -0.0012(19) 0.0410(17) 0.039(2)
O1 0.0712(11) 0.0676(12) 0.0576(9) -0.0243(9) 0.0056(8) -0.0055(8)
C2 0.150(3) 0.078(2) 0.092(2) 0.003(2) 0.087(3) 0.0044(18)
C7 0.116(2) 0.0664(17) 0.0601(15) -0.0331(17) 0.0200(16) 0.0120(13)
C10 0.0567(12) 0.0469(12) 0.0383(9) -0.0031(10) 0.0092(9) -0.0048(9)
C5 0.0733(16) 0.0670(15) 0.0564(13) -0.0108(13) 0.0268(12) 0.0164(12)
N3 0.0581(11) 0.0478(11) 0.0489(10) 0.0041(9) 0.0062(8) 0.0058(8)
C1 0.100(2) 0.0775(19) 0.0546(14) -0.0116(17) 0.0393(15) -0.0046(13)
C6 0.0752(16) 0.0672(16) 0.0564(13) 0.0040(13) 0.0273(12) 0.0021(12)
N2 0.0555(10) 0.0349(8) 0.0394(8) -0.0005(7) 0.0110(7) 0.0006(6)
N1 0.0855(14) 0.0365(9) 0.0509(10) 0.0052(9) 0.0099(10) 0.0060(8)
N4 0.0668(12) 0.0443(10) 0.0543(10) -0.0054(9) 0.0151(9) 0.0039(8)
C8 0.0554(12) 0.0383(10) 0.0469(10) -0.0027(9) 0.0186(9) -0.0014(8)
Cl1 0.1346(9) 0.1493(11) 0.0759(6) -0.0396(8) 0.0143(6) -0.0252(6)
C9 0.0547(14) 0.0764(18) 0.0755(17) -0.0105(13) 0.0113(12) 0.0056(14)

loop_
_atom_type_symbol
_atom_type_description
_atom_type_scat_dispersion_real
_atom_type_scat_dispersion_imag
_atom_type_scat_source
C C 0.0033 0.0016 'International Tables Vol C Tables 4.2.6.8 and 6.1.1.4'
H H 0.0000 0.0000 'International Tables Vol C Tables 4.2.6.8 and 6.1.1.4'
Cl Cl 0.1484 0.1585 'International Tables Vol C Tables 4.2.6.8 and 6.1.1.4'
N N 0.0061 0.0033 'International Tables Vol C Tables 4.2.6.8 and 6.1.1.4'
O O 0.0106 0.0060 'International Tables Vol C Tables 4.2.6.8 and 6.1.1.4'

loop_
_geom_angle_atom_site_label_1
_geom_angle_atom_site_label_2
_geom_angle_atom_site_label_3
_geom_angle
C2 C3 C4 120.9(4)
C2 C3 H3 119.5
C4 C3 H3 119.5
C5 C4 C3 119.4(3)
C5 C4 H4 120.3
C3 C4 H4 120.3
C3 C2 C1 119.5(4)
C3 C2 H2 120.2
C1 C2 H2 120.2
N1 C7 C5 111.2(2)
N1 C7 H7A 109.4
C5 C7 H7A 109.4
N1 C7 H7B 109.4
C5 C7 H7B 109.4
H7A C7 H7B 108.0
O1 C10 N3 130.5(2)
O1 C10 N2 126.4(2)
N3 C10 N2 103.19(18)
C4 C5 C6 118.6(3)
C4 C5 C7 121.1(3)
C6 C5 C7 120.2(3)
C10 N3 N4 112.71(18)
C10 N3 H3A 123.6
N4 N3 H3A 123.6
C2 C1 C6 121.6(3)
C2 C1 Cl1 119.4(3)
C6 C1 Cl1 119.0(3)
C1 C6 C5 119.9(3)
C1 C6 H6 120.0
C5 C6 H6 120.0
C8 N2 C10 108.65(17)
C8 N2 N1 125.85(18)
C10 N2 N1 125.49(19)
N2 N1 C7 112.0(2)
N2 N1 H1 124.0
C7 N1 H1 124.0
C8 N4 N3 104.91(18)
N4 C8 N2 110.50(19)
N4 C8 C9 124.9(2)
N2 C8 C9 124.6(2)
C8 C9 H9A 109.5
C8 C9 H9B 109.5
H9A C9 H9B 109.5
C8 C9 H9C 109.5
H9A C9 H9C 109.5
H9B C9 H9C 109.5

loop_
_geom_bond_atom_site_label_1
_geom_bond_atom_site_label_2
_geom_bond_site_symmetry_2
_geom_bond_distance
_geom_bond_publ_flag
C3 C2 . 1.341(6) ?
C3 C4 . 1.404(6) ?
C3 H3 . 0.9300 ?
C4 C5 . 1.379(5) ?
C4 H4 . 0.9300 ?
O1 C10 . 1.234(3) yes
C2 C1 . 1.349(5) ?
C2 H2 . 0.9300 ?
C7 N1 . 1.465(4) ?
C7 C5 . 1.497(4) ?
C7 H7A . 0.9700 ?
C7 H7B . 0.9700 ?
C10 N3 . 1.330(3) yes
C10 N2 . 1.379(3) yes
C5 C6 . 1.381(4) ?
N3 N4 . 1.375(3) yes
N3 H3A . 0.8600 ?
C1 C6 . 1.373(4) ?
C1 Cl1 . 1.746(3) yes
C6 H6 . 0.9300 ?
N2 C8 . 1.356(3) yes
N2 N1 . 1.392(2) yes
N1 H1 . 0.8600 ?
N4 C8 . 1.293(3) yes
C8 C9 . 1.480(3) yes
C9 H9A . 0.9600 ?
C9 H9B . 0.9600 ?
C9 H9C . 0.9600 ?

loop_
_geom_hbond_atom_site_label_D
_geom_hbond_atom_site_label_H
_geom_hbond_atom_site_label_A
_geom_hbond_site_symmetry_A
_geom_hbond_distance_DH
_geom_hbond_distance_HA
_geom_hbond_distance_DA
_geom_hbond_angle_DHA
_geom_hbond_publ_flag
N3 H3A O1 2_747 0.86 1.94 2.752(2) 158 yes

loop_
_geom_torsion_atom_site_label_1
_geom_torsion_atom_site_label_2
_geom_torsion_atom_site_label_3
_geom_torsion_atom_site_label_4
_geom_torsion
C2 C3 C4 C5 0.1(5)
C4 C3 C2 C1 0.5(5)
C3 C4 C5 C6 -1.0(4)
C3 C4 C5 C7 176.3(3)
N1 C7 C5 C4 -109.9(3)
N1 C7 C5 C6 67.4(3)
O1 C10 N3 N4 178.6(2)
N2 C10 N3 N4 -2.0(2)
C3 C2 C1 C6 -0.3(5)
C3 C2 C1 Cl1 -179.1(3)
C2 C1 C6 C5 -0.6(4)
Cl1 C1 C6 C5 178.2(2)
C4 C5 C6 C1 1.2(4)
C7 C5 C6 C1 -176.1(2)
O1 C10 N2 C8 -179.4(2)
N3 C10 N2 C8 1.2(2)
O1 C10 N2 N1 -0.6(4)
N3 C10 N2 N1 -180.0(2)
C8 N2 N1 C7 -113.2(3)
C10 N2 N1 C7 68.2(3)
C5 C7 N1 N2 62.5(3)
C10 N3 N4 C8 2.0(3)
N3 N4 C8 N2 -1.1(2)
N3 N4 C8 C9 -179.5(2)
C10 N2 C8 N4 0.0(3)
N1 N2 C8 N4 -178.8(2)
C10 N2 C8 C9 178.3(2)
N1 N2 C8 C9 -0.5(3)

loop_
_cod_related_entry_id
_cod_related_entry_database
_cod_related_entry_code
1 ChemSpider 21131587
